data_4063389
loop_
_publ_author_name
'Hu, Jiurong'
'Wen, Jialin'
'Wu, Dehong'
'Zhang, Rui'
'Liu, Guifeng'
'Jiang, Qibai'
'Li, Yizhi'
'Yan, Hong'

_publ_section_title
;
 Multinuclear Self-Assembly via a (p-Cymene)ruthenium Unit and
 ano-Carborane Selenolate Ligand
;
_journal_issue 2
_journal_name_full Organometallics
_journal_page_first 298
_journal_page_last 304
_journal_paper_doi 10.1021/om1010275
_journal_volume 30
_journal_year 2011
_chemical_formula_moiety 'C24 H49 B20 Cl Ru2 Se4, 0.15(H4 O2), 0.4(H2 O), 0.3(H2 O)'
_chemical_formula_sum 'C24 H51 B20 Cl O Ru2 Se4'
_chemical_formula_weight 1125.28
_chemical_name_systematic
; 
 ? 
;
_space_group_IT_number 14
_symmetry_cell_setting monoclinic
_symmetry_space_group_name_Hall '-P 2ybc'
_symmetry_space_group_name_H-M 'P 1 21/c 1'
_atom_sites_solution_hydrogens geom
_atom_sites_solution_primary direct
_atom_sites_solution_secondary difmap
_audit_creation_method SHELXL-97
_cell_angle_alpha 90.00
_cell_angle_beta 95.326(2)
_cell_angle_gamma 90.00
_cell_formula_units_Z 4
_cell_length_a 12.8605(14)
_cell_length_b 30.179(3)
_cell_length_c 11.5496(13)
_cell_measurement_reflns_used 5023
_cell_measurement_temperature 291(2)
_cell_measurement_theta_max 24.62
_cell_measurement_theta_min 2.23
_cell_volume 4463.2(8)
_computing_cell_refinement SMART
_computing_data_collection 'SMART (Bruker, 2000)'
_computing_data_reduction 'SAINT (Bruker, 2000)'
_computing_molecular_graphics SHELXTL
_computing_publication_material SHELXTL
_computing_structure_refinement SHELXTL
_computing_structure_solution 'SHELXTL (Bruker, 2000)'
_diffrn_ambient_temperature 291(2)
_diffrn_measured_fraction_theta_full 0.998
_diffrn_measured_fraction_theta_max 0.998
_diffrn_measurement_device_type 'Bruker Smart Aepex CCD'
_diffrn_measurement_method 'phi and omega scans'
_diffrn_radiation_monochromator graphite
_diffrn_radiation_source 'sealed tube'
_diffrn_radiation_type MoK\a
_diffrn_radiation_wavelength 0.71073
_diffrn_reflns_av_R_equivalents 0.0310
_diffrn_reflns_av_sigmaI/netI 0.0481
_diffrn_reflns_limit_h_max 15
_diffrn_reflns_limit_h_min -15
_diffrn_reflns_limit_k_max 33
_diffrn_reflns_limit_k_min -37
_diffrn_reflns_limit_l_max 12
_diffrn_reflns_limit_l_min -14
_diffrn_reflns_number 23820
_diffrn_reflns_theta_full 26.00
_diffrn_reflns_theta_max 26.00
_diffrn_reflns_theta_min 1.73
_exptl_absorpt_coefficient_mu 4.021
_exptl_absorpt_correction_T_max 0.45
_exptl_absorpt_correction_T_min 0.36
_exptl_absorpt_correction_type multi-scan
_exptl_absorpt_process_details 'SADABS; Bruker, 2000'
_exptl_crystal_colour yellow
_exptl_crystal_density_diffrn 1.675
_exptl_crystal_density_method 'not measured'
_exptl_crystal_description block
_exptl_crystal_F_000 2176
_exptl_crystal_size_max 0.28
_exptl_crystal_size_mid 0.22
_exptl_crystal_size_min 0.20
_refine_diff_density_max 2.540
_refine_diff_density_min -2.992
_refine_diff_density_rms 0.130
_refine_ls_extinction_method none
_refine_ls_goodness_of_fit_ref 1.056
_refine_ls_hydrogen_treatment constr
_refine_ls_matrix_type full
_refine_ls_number_parameters 487
_refine_ls_number_reflns 8753
_refine_ls_number_restraints 0
_refine_ls_restrained_S_all 1.056
_refine_ls_R_factor_all 0.0676
_refine_ls_R_factor_gt 0.0514
_refine_ls_shift/su_max 0.000
_refine_ls_shift/su_mean 0.000
_refine_ls_structure_factor_coef Fsqd
_refine_ls_weighting_details 'calc w=1/[\s^2^(Fo^2^)+(0.09P)^2^+1.99P] where P=(Fo^2^+2Fc^2^)/3'
_refine_ls_weighting_scheme calc
_refine_ls_wR_factor_gt 0.1392
_refine_ls_wR_factor_ref 0.1438
_reflns_number_gt 6809
_reflns_number_total 8753
_reflns_threshold_expression >2sigma(I)
_cod_data_source_file om1010275_si_001.cif
_cod_data_source_block 2
_cod_depositor_comments
;
The following automatic conversions were performed:

'_symmetry_cell_setting' value 'Monoclinic' changed to 'monoclinic'
according to the built-in table from CIF Core dictionary named
'cif_core.dic' version 2.4.1 from 2010-06-29.

Automatic conversion script
Id: cif_fix_values 1646 2011-03-28 12:23:43Z adriana 
;
_cod_original_sg_symbol_H-M P2(1)/c
_cod_database_code 4063389

loop_
_symmetry_equiv_pos_as_xyz
'x, y, z'
'-x, y+1/2, -z+1/2'
'-x, -y, -z'
'x, -y-1/2, z-1/2'

loop_
_atom_site_label
_atom_site_type_symbol
_atom_site_fract_x
_atom_site_fract_y
_atom_site_fract_z
_atom_site_U_iso_or_equiv
_atom_site_adp_type
_atom_site_occupancy
_atom_site_symmetry_multiplicity
_atom_site_calc_flag
_atom_site_refinement_flags
_atom_site_disorder_assembly
_atom_site_disorder_group
B1 B 0.5617(6) 0.4523(3) 0.6388(7) 0.0400(17) Uani 1 1 d . . .
H1 H 0.5127 0.4431 0.5756 0.048 Uiso 1 1 d R . .
B2 B 0.5623(6) 0.5074(3) 0.6901(6) 0.0381(17) Uani 1 1 d . . .
H2 H 0.5143 0.5290 0.6554 0.046 Uiso 1 1 d R . .
B3 B 0.5988(6) 0.5060(2) 0.8420(6) 0.0352(15) Uani 1 1 d . . .
H3 H 0.5700 0.5269 0.8930 0.042 Uiso 1 1 d R . .
B4 B 0.6189(6) 0.4503(2) 0.8844(7) 0.0350(16) Uani 1 1 d . . .
H4 H 0.6017 0.4401 0.9590 0.042 Uiso 1 1 d R . .
B5 B 0.6684(6) 0.4868(3) 0.6199(7) 0.0416(18) Uani 1 1 d . . .
H5 H 0.6838 0.4969 0.5446 0.050 Uiso 1 1 d R . .
B6 B 0.6958(6) 0.5202(2) 0.7447(8) 0.0410(17) Uani 1 1 d . . .
H6 H 0.7237 0.5496 0.7408 0.049 Uiso 1 1 d R . .
B7 B 0.7290(6) 0.4856(3) 0.8646(7) 0.0404(17) Uani 1 1 d . . .
H7 H 0.7761 0.4946 0.9298 0.048 Uiso 1 1 d R . .
B8 B 0.7270(5) 0.4300(2) 0.8170(7) 0.0331(15) Uani 1 1 d . . .
H8 H 0.7711 0.4063 0.8475 0.040 Uiso 1 1 d R . .
B9 B 0.6884(6) 0.4316(3) 0.6629(6) 0.0371(16) Uani 1 1 d . . .
H9 H 0.7130 0.4092 0.6130 0.045 Uiso 1 1 d R . .
B10 B 0.7725(6) 0.4738(2) 0.7288(7) 0.0388(17) Uani 1 1 d . . .
H10 H 0.8448 0.4766 0.7155 0.047 Uiso 1 1 d R . .
B11 B 0.2014(6) 0.3468(2) 1.1948(6) 0.0350(16) Uani 1 1 d . . .
H11 H 0.2707 0.3586 1.2075 0.042 Uiso 1 1 d R . .
B12 B 0.1117(6) 0.3681(2) 1.0869(7) 0.0376(16) Uani 1 1 d . . .
H12 H 0.1284 0.3921 1.0370 0.045 Uiso 1 1 d R . .
B13 B 0.0370(5) 0.3234(2) 1.0308(7) 0.0375(16) Uani 1 1 d . . .
H13 H 0.0115 0.3221 0.9501 0.045 Uiso 1 1 d R . .
B14 B 0.0774(6) 0.2752(3) 1.1063(6) 0.0363(16) Uani 1 1 d . . .
H14 H 0.0751 0.2473 1.0662 0.044 Uiso 1 1 d R . .
B15 B 0.0909(5) 0.3730(3) 1.2351(7) 0.0374(17) Uani 1 1 d . . .
H15 H 0.0933 0.4015 1.2717 0.045 Uiso 1 1 d R . .
B16 B -0.0151(6) 0.3607(3) 1.1304(7) 0.0424(18) Uani 1 1 d . . .
H16 H -0.0716 0.3807 1.1085 0.051 Uiso 1 1 d R . .
B17 B -0.0363(6) 0.3023(3) 1.1416(8) 0.0457(19) Uani 1 1 d . . .
H17 H -0.1044 0.2894 1.1261 0.055 Uiso 1 1 d R . .
B18 B 0.0529(6) 0.2815(3) 1.2534(6) 0.0383(17) Uani 1 1 d . . .
H18 H 0.0394 0.2567 1.3021 0.046 Uiso 1 1 d R . .
B19 B 0.1281(6) 0.3265(3) 1.3098(6) 0.0388(17) Uani 1 1 d . . .
H19 H 0.1562 0.3263 1.3898 0.047 Uiso 1 1 d R . .
B20 B -0.0038(6) 0.3347(3) 1.2681(7) 0.0410(18) Uani 1 1 d . . .
H20 H -0.0535 0.3399 1.3237 0.049 Uiso 1 1 d R . .
C1 C 0.6004(4) 0.4202(2) 0.7593(5) 0.0289(12) Uani 1 1 d . . .
C2 C 0.5264(4) 0.46582(19) 0.7754(5) 0.0280(12) Uani 1 1 d . . .
C3 C 0.1614(5) 0.3168(2) 1.0776(5) 0.0304(12) Uani 1 1 d . . .
C4 C 0.1745(4) 0.29237(19) 1.2073(5) 0.0306(13) Uani 1 1 d . . .
H4A H 0.2306 0.2722 1.2292 0.037 Uiso 1 1 d R . .
C5 C 0.3370(4) 0.3592(2) 0.5398(5) 0.0288(12) Uani 1 1 d . . .
C6 C 0.2969(5) 0.3256(2) 0.6069(6) 0.0384(15) Uani 1 1 d . . .
H6A H 0.3348 0.2975 0.6165 0.046 Uiso 1 1 calc R . .
C7 C 0.2175(5) 0.3340(2) 0.6754(6) 0.0349(14) Uani 1 1 d . . .
H7A H 0.1994 0.3116 0.7316 0.042 Uiso 1 1 calc R . .
C8 C 0.1715(5) 0.3778(2) 0.6782(6) 0.0384(15) Uani 1 1 d . . .
C9 C 0.2161(5) 0.4123(2) 0.6112(6) 0.0390(15) Uani 1 1 d . . .
H9A H 0.1978 0.4435 0.6224 0.047 Uiso 1 1 calc R . .
C10 C 0.2961(5) 0.4009(2) 0.5412(6) 0.0365(14) Uani 1 1 d . . .
H10A H 0.3350 0.4250 0.5080 0.044 Uiso 1 1 calc R . .
C11 C 0.4294(5) 0.3501(2) 0.4625(6) 0.0424(16) Uani 1 1 d . . .
H11A H 0.4015 0.3422 0.3853 0.064 Uiso 1 1 calc R . .
H11B H 0.4716 0.3263 0.4957 0.064 Uiso 1 1 calc R . .
H11C H 0.4713 0.3763 0.4594 0.064 Uiso 1 1 calc R . .
C12 C 0.0803(4) 0.3836(2) 0.7474(6) 0.0332(13) Uani 1 1 d . . .
H12A H 0.0921 0.3645 0.8161 0.040 Uiso 1 1 calc R . .
C13 C -0.0194(5) 0.3684(3) 0.6812(7) 0.0494(18) Uani 1 1 d . . .
H13A H -0.0117 0.3383 0.6565 0.074 Uiso 1 1 calc R . .
H13B H -0.0346 0.3870 0.6142 0.074 Uiso 1 1 calc R . .
H13C H -0.0754 0.3703 0.7303 0.074 Uiso 1 1 calc R . .
C14 C 0.0725(6) 0.4327(2) 0.7922(6) 0.0432(16) Uani 1 1 d . . .
H14A H 0.0130 0.4355 0.8360 0.065 Uiso 1 1 calc R . .
H14B H 0.0650 0.4525 0.7269 0.065 Uiso 1 1 calc R . .
H14C H 0.1347 0.4400 0.8408 0.065 Uiso 1 1 calc R . .
C15 C 0.5897(4) 0.3495(2) 1.1211(5) 0.0320(13) Uani 1 1 d . . .
C16 C 0.5425(4) 0.3081(2) 1.1320(5) 0.0306(12) Uani 1 1 d . . .
H16A H 0.4776 0.3066 1.1700 0.037 Uiso 1 1 calc R . .
C17 C 0.5730(4) 0.2707(2) 1.0721(5) 0.0315(13) Uani 1 1 d . . .
H17A H 0.5294 0.2440 1.0704 0.038 Uiso 1 1 calc R . .
C18 C 0.6559(5) 0.2729(2) 0.9989(6) 0.0355(14) Uani 1 1 d . . .
C19 C 0.7035(5) 0.3143(2) 0.9865(6) 0.0385(14) Uani 1 1 d . . .
H19A H 0.7495 0.3184 0.9244 0.046 Uiso 1 1 calc R . .
C20 C 0.6696(4) 0.35292(18) 1.0491(5) 0.0282(12) Uani 1 1 d . . .
H20A H 0.6937 0.3824 1.0280 0.034 Uiso 1 1 calc R . .
C21 C 0.5557(5) 0.3878(2) 1.1895(6) 0.0372(14) Uani 1 1 d . . .
H21A H 0.5987 0.3896 1.2619 0.056 Uiso 1 1 calc R . .
H21B H 0.4842 0.3838 1.2046 0.056 Uiso 1 1 calc R . .
H21C H 0.5623 0.4146 1.1462 0.056 Uiso 1 1 calc R . .
C22 C 0.6883(4) 0.2322(2) 0.9352(5) 0.0308(13) Uani 1 1 d . . .
H22A H 0.6240 0.2179 0.9017 0.037 Uiso 1 1 calc R . .
C23 C 0.7437(5) 0.1990(2) 1.0207(6) 0.0387(15) Uani 1 1 d . . .
H23A H 0.7008 0.1932 1.0828 0.058 Uiso 1 1 calc R . .
H23B H 0.8094 0.2111 1.0520 0.058 Uiso 1 1 calc R . .
H23C H 0.7555 0.1718 0.9807 0.058 Uiso 1 1 calc R . .
C24 C 0.7522(6) 0.2433(2) 0.8343(6) 0.0452(17) Uani 1 1 d . . .
H24A H 0.7139 0.2637 0.7827 0.068 Uiso 1 1 calc R . .
H24B H 0.7659 0.2167 0.7929 0.068 Uiso 1 1 calc R . .
H24C H 0.8172 0.2566 0.8639 0.068 Uiso 1 1 calc R . .
Cl1 Cl 0.44445(11) 0.26903(5) 0.81900(14) 0.0333(3) Uani 1 1 d . . .
O1 O 0.9927(13) 0.4609(6) 0.5325(15) 0.052(4) Uani 0.30 1 d P . .
H1A H 0.9822 0.4883 0.5203 0.063 Uiso 0.30 1 d PR . .
H1B H 0.9777 0.4466 0.4698 0.063 Uiso 0.30 1 d PR . .
O2 O 0.8613(10) 0.0370(4) 0.7395(11) 0.048(3) Uani 0.40 1 d P . .
H2D H 0.8746 0.0382 0.6689 0.058 Uiso 0.40 1 d PR . .
H2C H 0.8146 0.0175 0.7467 0.058 Uiso 0.40 1 d PR . .
O3 O 0.0397(11) 0.0269(5) 0.5807(14) 0.041(4) Uani 0.30 1 d P . .
H3B H -0.0100 0.0265 0.6243 0.049 Uiso 0.30 1 d PR . .
H3C H 0.0150 0.0253 0.5100 0.049 Uiso 0.30 1 d PR . .
Ru1 Ru 0.34328(4) 0.380844(16) 0.72432(5) 0.03248(14) Uani 1 1 d . . .
Ru2 Ru 0.53266(4) 0.323482(16) 0.94716(5) 0.03116(14) Uani 1 1 d . . .
Se1 Se 0.53269(5) 0.362257(19) 0.75418(5) 0.03201(16) Uani 1 1 d . . .
Se2 Se 0.38389(4) 0.455496(19) 0.80815(6) 0.03162(16) Uani 1 1 d . . .
Se3 Se 0.26238(5) 0.29706(2) 0.97207(6) 0.03336(16) Uani 1 1 d . . .
Se4 Se 0.35951(5) 0.36321(2) 0.93899(6) 0.03263(16) Uani 1 1 d . . .

loop_
_atom_site_aniso_label
_atom_site_aniso_U_11
_atom_site_aniso_U_22
_atom_site_aniso_U_33
_atom_site_aniso_U_23
_atom_site_aniso_U_13
_atom_site_aniso_U_12
B1 0.045(4) 0.048(4) 0.028(4) -0.007(3) 0.007(3) 0.007(3)
B2 0.045(4) 0.047(4) 0.026(4) -0.007(3) 0.019(3) -0.005(3)
B3 0.041(4) 0.035(4) 0.028(4) 0.004(3) -0.010(3) 0.002(3)
B4 0.037(4) 0.027(3) 0.038(4) -0.005(3) -0.009(3) 0.007(3)
B5 0.041(4) 0.043(4) 0.041(4) -0.017(3) 0.012(3) 0.005(3)
B6 0.044(4) 0.024(3) 0.054(5) -0.002(3) 0.001(3) 0.013(3)
B7 0.034(4) 0.036(4) 0.047(5) -0.002(3) -0.017(3) 0.006(3)
B8 0.021(3) 0.030(3) 0.049(4) -0.013(3) 0.009(3) -0.005(3)
B9 0.034(4) 0.049(4) 0.030(4) -0.007(3) 0.011(3) -0.001(3)
B10 0.035(4) 0.036(4) 0.046(4) -0.003(3) 0.008(3) 0.013(3)
B11 0.046(4) 0.029(4) 0.029(4) 0.005(3) 0.001(3) 0.015(3)
B12 0.034(4) 0.028(3) 0.051(5) 0.002(3) 0.003(3) 0.005(3)
B13 0.024(3) 0.038(4) 0.047(4) 0.002(3) -0.011(3) 0.002(3)
B14 0.039(4) 0.037(4) 0.032(4) -0.004(3) -0.006(3) 0.011(3)
B15 0.028(3) 0.037(4) 0.050(5) 0.012(3) 0.015(3) 0.004(3)
B16 0.041(4) 0.042(4) 0.044(4) 0.004(3) 0.004(3) -0.002(3)
B17 0.023(3) 0.051(5) 0.062(5) 0.009(4) 0.001(3) 0.002(3)
B18 0.048(4) 0.043(4) 0.024(3) -0.008(3) 0.006(3) 0.019(3)
B19 0.035(4) 0.059(5) 0.024(4) -0.002(3) 0.009(3) 0.011(3)
B20 0.030(4) 0.050(5) 0.044(4) 0.014(3) 0.008(3) 0.018(3)
C1 0.027(3) 0.037(3) 0.024(3) -0.004(2) 0.006(2) -0.001(2)
C2 0.030(3) 0.027(3) 0.027(3) -0.008(2) 0.004(2) 0.001(2)
C3 0.034(3) 0.033(3) 0.025(3) 0.002(2) 0.005(2) 0.002(2)
C4 0.028(3) 0.029(3) 0.033(3) -0.010(2) -0.006(2) 0.003(2)
C5 0.023(3) 0.034(3) 0.029(3) -0.001(2) 0.000(2) 0.004(2)
C6 0.035(3) 0.044(4) 0.033(3) 0.001(3) -0.014(3) -0.001(3)
C7 0.042(3) 0.026(3) 0.035(3) -0.004(2) -0.010(3) 0.011(3)
C8 0.046(4) 0.034(3) 0.033(3) 0.000(3) -0.013(3) 0.001(3)
C9 0.035(3) 0.028(3) 0.051(4) 0.000(3) -0.009(3) -0.005(3)
C10 0.025(3) 0.046(4) 0.036(4) 0.002(3) -0.011(2) 0.006(2)
C11 0.039(4) 0.047(4) 0.041(4) 0.007(3) 0.005(3) 0.012(3)
C12 0.026(3) 0.034(3) 0.036(3) -0.006(3) -0.013(2) -0.005(2)
C13 0.031(4) 0.057(5) 0.058(5) 0.011(4) -0.006(3) 0.000(3)
C14 0.048(4) 0.047(4) 0.039(4) -0.005(3) 0.020(3) -0.020(3)
C15 0.024(3) 0.043(3) 0.029(3) 0.001(3) 0.003(2) -0.014(2)
C16 0.022(3) 0.042(3) 0.028(3) -0.001(3) 0.004(2) -0.006(2)
C17 0.027(3) 0.031(3) 0.033(3) -0.011(3) -0.009(2) 0.003(2)
C18 0.032(3) 0.036(3) 0.037(3) -0.008(3) -0.004(3) -0.006(2)
C19 0.040(3) 0.040(4) 0.034(3) -0.001(3) -0.002(3) -0.005(3)
C20 0.033(3) 0.021(3) 0.029(3) -0.002(2) -0.003(2) -0.008(2)
C21 0.035(3) 0.045(4) 0.032(3) -0.003(3) 0.006(3) -0.017(3)
C22 0.024(3) 0.042(3) 0.027(3) -0.002(3) 0.006(2) -0.011(2)
C23 0.032(3) 0.035(3) 0.049(4) -0.001(3) 0.002(3) -0.012(3)
C24 0.057(4) 0.048(4) 0.033(4) 0.004(3) 0.012(3) -0.013(3)
Cl1 0.0332(7) 0.0307(7) 0.0357(8) -0.0018(6) 0.0017(6) -0.0010(5)
O1 0.050(10) 0.068(12) 0.040(9) -0.015(8) 0.009(8) -0.021(8)
O2 0.069(8) 0.036(6) 0.044(7) -0.005(5) 0.022(6) -0.031(6)
O3 0.038(8) 0.041(9) 0.042(9) 0.000(7) -0.001(7) -0.011(6)
Ru1 0.0340(3) 0.0262(3) 0.0358(3) -0.00328(19) -0.0044(2) -0.00116(19)
Ru2 0.0313(3) 0.0290(3) 0.0332(3) -0.00184(19) 0.00267(19) -0.00216(18)
Se1 0.0336(3) 0.0288(3) 0.0336(3) -0.0013(2) 0.0030(2) -0.0017(2)
Se2 0.0282(3) 0.0275(3) 0.0377(3) -0.0027(2) -0.0046(2) -0.0039(2)
Se3 0.0338(3) 0.0293(3) 0.0356(3) -0.0020(2) -0.0038(2) -0.0017(2)
Se4 0.0331(3) 0.0295(3) 0.0340(3) -0.0029(2) -0.0041(2) -0.0014(2)

loop_
_atom_type_symbol
_atom_type_description
_atom_type_scat_dispersion_real
_atom_type_scat_dispersion_imag
_atom_type_scat_source
C C 0.0033 0.0016 'International Tables Vol C Tables 4.2.6.8 and 6.1.1.4'
H H 0.0000 0.0000 'International Tables Vol C Tables 4.2.6.8 and 6.1.1.4'
B B 0.0013 0.0007 'International Tables Vol C Tables 4.2.6.8 and 6.1.1.4'
Se Se -0.0929 2.2259 'International Tables Vol C Tables 4.2.6.8 and 6.1.1.4'
Ru Ru -1.2594 0.8363 'International Tables Vol C Tables 4.2.6.8 and 6.1.1.4'
Cl Cl 0.1484 0.1585 'International Tables Vol C Tables 4.2.6.8 and 6.1.1.4'
O O 0.0106 0.0060 'International Tables Vol C Tables 4.2.6.8 and 6.1.1.4'

loop_
_geom_angle_atom_site_label_1
_geom_angle_atom_site_label_2
_geom_angle_atom_site_label_3
_geom_angle
_geom_angle_site_symmetry_1
_geom_angle_site_symmetry_3
_geom_angle_publ_flag
C1 B1 C2 58.6(4) . . ?
C1 B1 B9 58.4(4) . . ?
C2 B1 B9 105.0(5) . . ?
C1 B1 B5 105.3(6) . . ?
C2 B1 B5 104.4(5) . . ?
B9 B1 B5 60.1(4) . . ?
C1 B1 B2 105.4(5) . . ?
C2 B1 B2 57.7(4) . . ?
B9 B1 B2 108.0(6) . . ?
B5 B1 B2 60.2(4) . . ?
C1 B1 H1 124.6 . . ?
C2 B1 H1 123.5 . . ?
B9 B1 H1 123.8 . . ?
B5 B1 H1 123.0 . . ?
B2 B1 H1 120.7 . . ?
C2 B2 B5 105.8(6) . . ?
C2 B2 B1 60.2(4) . . ?
B5 B2 B1 59.6(4) . . ?
C2 B2 B3 57.7(4) . . ?
B5 B2 B3 107.5(6) . . ?
B1 B2 B3 107.6(6) . . ?
C2 B2 B6 104.9(6) . . ?
B5 B2 B6 59.2(4) . . ?
B1 B2 B6 107.0(6) . . ?
B3 B2 B6 60.4(5) . . ?
C2 B2 H2 123.3 . . ?
B5 B2 H2 122.9 . . ?
B1 B2 H2 121.2 . . ?
B3 B2 H2 122.0 . . ?
B6 B2 H2 123.4 . . ?
C2 B3 B4 59.9(4) . . ?
C2 B3 B2 58.5(4) . . ?
B4 B3 B2 108.4(5) . . ?
C2 B3 B7 107.1(5) . . ?
B4 B3 B7 61.2(4) . . ?
B2 B3 B7 108.2(6) . . ?
C2 B3 B6 105.9(5) . . ?
B4 B3 B6 107.9(5) . . ?
B2 B3 B6 60.9(4) . . ?
B7 B3 B6 58.6(4) . . ?
C2 B3 H3 121.9 . . ?
B4 B3 H3 120.7 . . ?
B2 B3 H3 120.7 . . ?
B7 B3 H3 123.2 . . ?
B6 B3 H3 123.6 . . ?
C1 B4 C2 59.4(4) . . ?
C1 B4 B3 105.5(5) . . ?
C2 B4 B3 57.4(4) . . ?
C1 B4 B8 59.7(4) . . ?
C2 B4 B8 107.0(5) . . ?
B3 B4 B8 108.0(6) . . ?
C1 B4 B7 104.9(5) . . ?
C2 B4 B7 104.1(5) . . ?
B3 B4 B7 59.8(4) . . ?
B8 B4 B7 59.3(4) . . ?
C1 B4 H4 124.3 . . ?
C2 B4 H4 123.0 . . ?
B3 B4 H4 121.0 . . ?
B8 B4 H4 122.8 . . ?
B7 B4 H4 123.5 . . ?
B9 B5 B1 59.7(5) . . ?
B9 B5 B2 107.7(6) . . ?
B1 B5 B2 60.3(4) . . ?
B9 B5 B6 107.4(6) . . ?
B1 B5 B6 109.6(6) . . ?
B2 B5 B6 61.8(4) . . ?
B9 B5 B10 60.8(5) . . ?
B1 B5 B10 108.9(6) . . ?
B2 B5 B10 108.3(6) . . ?
B6 B5 B10 58.3(4) . . ?
B9 B5 H5 121.6 . . ?
B1 B5 H5 122.1 . . ?
B2 B5 H5 122.5 . . ?
B6 B5 H5 121.0 . . ?
B10 B5 H5 120.2 . . ?
B10 B6 B7 60.2(4) . . ?
B10 B6 B5 61.6(5) . . ?
B7 B6 B5 108.7(6) . . ?
B10 B6 B3 107.8(5) . . ?
B7 B6 B3 60.0(4) . . ?
B5 B6 B3 106.0(6) . . ?
B10 B6 B2 108.6(6) . . ?
B7 B6 B2 107.5(6) . . ?
B5 B6 B2 59.0(4) . . ?
B3 B6 B2 58.7(4) . . ?
B10 B6 H6 121.6 . . ?
B7 B6 H6 121.5 . . ?
B5 B6 H6 122.4 . . ?
B3 B6 H6 122.1 . . ?
B2 B6 H6 121.8 . . ?
B10 B7 B6 59.3(4) . . ?
B10 B7 B8 61.5(4) . . ?
B6 B7 B8 108.9(6) . . ?
B10 B7 B3 108.3(5) . . ?
B6 B7 B3 61.5(4) . . ?
B8 B7 B3 107.2(5) . . ?
B10 B7 B4 108.2(5) . . ?
B6 B7 B4 108.4(5) . . ?
B8 B7 B4 59.2(4) . . ?
B3 B7 B4 58.9(4) . . ?
B10 B7 H7 121.9 . . ?
B6 B7 H7 122.8 . . ?
B8 B7 H7 120.0 . . ?
B3 B7 H7 122.4 . . ?
B4 B7 H7 120.8 . . ?
C1 B8 B4 58.4(4) . . ?
C1 B8 B7 105.6(5) . . ?
B4 B8 B7 61.5(4) . . ?
C1 B8 B10 104.6(5) . . ?
B4 B8 B10 107.9(5) . . ?
B7 B8 B10 58.8(4) . . ?
C1 B8 B9 57.4(4) . . ?
B4 B8 B9 105.7(5) . . ?
B7 B8 B9 106.1(5) . . ?
B10 B8 B9 59.7(4) . . ?
C1 B8 H8 121.1 . . ?
B4 B8 H8 123.9 . . ?
B7 B8 H8 127.1 . . ?
B10 B8 H8 123.0 . . ?
B9 B8 H8 118.8 . . ?
C1 B9 B1 60.4(4) . . ?
C1 B9 B5 106.9(5) . . ?
B1 B9 B5 60.2(5) . . ?
C1 B9 B10 106.2(5) . . ?
B1 B9 B10 109.4(5) . . ?
B5 B9 B10 60.8(4) . . ?
C1 B9 B8 59.1(4) . . ?
B1 B9 B8 109.6(5) . . ?
B5 B9 B8 108.9(5) . . ?
B10 B9 B8 60.0(4) . . ?
C1 B9 H9 121.9 . . ?
B1 B9 H9 120.7 . . ?
B5 B9 H9 123.1 . . ?
B10 B9 H9 122.3 . . ?
B8 B9 H9 119.9 . . ?
B6 B10 B7 60.5(4) . . ?
B6 B10 B5 60.1(4) . . ?
B7 B10 B5 107.7(5) . . ?
B6 B10 B9 107.0(5) . . ?
B7 B10 B9 107.2(5) . . ?
B5 B10 B9 58.5(4) . . ?
B6 B10 B8 108.4(5) . . ?
B7 B10 B8 59.7(4) . . ?
B5 B10 B8 107.3(5) . . ?
B9 B10 B8 60.3(4) . . ?
B6 B10 H10 120.9 . . ?
B7 B10 H10 121.3 . . ?
B5 B10 H10 122.6 . . ?
B9 B10 H10 123.4 . . ?
B8 B10 H10 121.8 . . ?
C3 B11 C4 59.5(4) . . ?
C3 B11 B15 105.5(6) . . ?
C4 B11 B15 104.0(5) . . ?
C3 B11 B12 59.1(4) . . ?
C4 B11 B12 107.1(5) . . ?
B15 B11 B12 61.1(4) . . ?
C3 B11 B19 105.8(5) . . ?
C4 B11 B19 58.8(4) . . ?
B15 B11 B19 57.2(4) . . ?
B12 B11 B19 107.2(6) . . ?
C3 B11 H11 122.5 . . ?
C4 B11 H11 123.0 . . ?
B15 B11 H11 124.3 . . ?
B12 B11 H11 121.0 . . ?
B19 B11 H11 123.7 . . ?
C3 B12 B11 58.3(4) . . ?
C3 B12 B13 57.6(4) . . ?
B11 B12 B13 106.5(5) . . ?
C3 B12 B15 103.3(5) . . ?
B11 B12 B15 59.0(4) . . ?
B13 B12 B15 107.2(6) . . ?
C3 B12 B16 105.5(5) . . ?
B11 B12 B16 108.4(6) . . ?
B13 B12 B16 61.0(4) . . ?
B15 B12 B16 60.4(4) . . ?
C3 B12 H12 123.1 . . ?
B11 B12 H12 122.5 . . ?
B13 B12 H12 120.3 . . ?
B15 B12 H12 125.7 . . ?
B16 B12 H12 122.1 . . ?
C3 B13 B12 59.3(4) . . ?
C3 B13 B14 60.2(4) . . ?
B12 B13 B14 109.3(5) . . ?
C3 B13 B17 106.5(5) . . ?
B12 B13 B17 108.7(6) . . ?
B14 B13 B17 59.7(4) . . ?
C3 B13 B16 106.0(5) . . ?
B12 B13 B16 60.0(4) . . ?
B14 B13 B16 108.3(6) . . ?
B17 B13 B16 60.3(5) . . ?
C3 B13 H13 123.1 . . ?
B12 B13 H13 121.2 . . ?
B14 B13 H13 120.7 . . ?
B17 B13 H13 121.9 . . ?
B16 B13 H13 122.4 . . ?
C4 B14 C3 58.3(4) . . ?
C4 B14 B13 104.6(5) . . ?
C3 B14 B13 57.1(4) . . ?
C4 B14 B17 105.8(5) . . ?
C3 B14 B17 104.9(5) . . ?
B13 B14 B17 60.9(4) . . ?
C4 B14 B18 59.7(4) . . ?
C3 B14 B18 106.3(5) . . ?
B13 B14 B18 108.6(5) . . ?
B17 B14 B18 60.0(4) . . ?
C4 B14 H14 125.7 . . ?
C3 B14 H14 122.8 . . ?
B13 B14 H14 119.6 . . ?
B17 B14 H14 122.1 . . ?
B18 B14 H14 123.9 . . ?
B19 B15 B11 63.7(4) . . ?
B19 B15 B20 60.7(4) . . ?
B11 B15 B20 111.4(6) . . ?
B19 B15 B12 111.5(6) . . ?
B11 B15 B12 59.9(4) . . ?
B20 B15 B12 109.2(6) . . ?
B19 B15 B16 109.7(6) . . ?
B11 B15 B16 108.6(6) . . ?
B20 B15 B16 60.2(5) . . ?
B12 B15 B16 59.9(5) . . ?
B19 B15 H15 121.6 . . ?
B11 B15 H15 122.5 . . ?
B20 B15 H15 119.5 . . ?
B12 B15 H15 120.0 . . ?
B16 B15 H15 118.6 . . ?
B12 B16 B20 108.2(6) . . ?
B12 B16 B15 59.7(4) . . ?
B20 B16 B15 59.1(5) . . ?
B12 B16 B13 59.0(4) . . ?
B20 B16 B13 107.3(6) . . ?
B15 B16 B13 105.1(5) . . ?
B12 B16 B17 107.3(5) . . ?
B20 B16 B17 60.0(5) . . ?
B15 B16 B17 105.6(6) . . ?
B13 B16 B17 59.6(5) . . ?
B12 B16 H16 122.7 . . ?
B20 B16 H16 120.9 . . ?
B15 B16 H16 124.2 . . ?
B13 B16 H16 123.1 . . ?
B17 B16 H16 121.4 . . ?
B14 B17 B18 60.3(4) . . ?
B14 B17 B13 59.4(4) . . ?
B18 B17 B13 107.6(5) . . ?
B14 B17 B20 108.1(5) . . ?
B18 B17 B20 60.4(4) . . ?
B13 B17 B20 107.2(6) . . ?
B14 B17 B16 107.8(6) . . ?
B18 B17 B16 108.1(6) . . ?
B13 B17 B16 60.1(5) . . ?
B20 B17 B16 59.4(5) . . ?
B14 B17 H17 122.3 . . ?
B18 B17 H17 120.8 . . ?
B13 B17 H17 123.2 . . ?
B20 B17 H17 121.1 . . ?
B16 B17 H17 121.8 . . ?
C4 B18 B19 59.0(4) . . ?
C4 B18 B17 104.6(5) . . ?
B19 B18 B17 107.1(6) . . ?
C4 B18 B14 58.5(4) . . ?
B19 B18 B14 107.3(6) . . ?
B17 B18 B14 59.7(4) . . ?
C4 B18 B20 104.3(6) . . ?
B19 B18 B20 58.8(4) . . ?
B17 B18 B20 60.2(5) . . ?
B14 B18 B20 107.4(5) . . ?
C4 B18 H18 123.1 . . ?
B19 B18 H18 120.5 . . ?
B17 B18 H18 124.5 . . ?
B14 B18 H18 122.6 . . ?
B20 B18 H18 123.3 . . ?
B15 B19 C4 104.2(5) . . ?
B15 B19 B20 61.2(4) . . ?
C4 B19 B20 106.6(6) . . ?
B15 B19 B18 109.4(6) . . ?
C4 B19 B18 59.6(4) . . ?
B20 B19 B18 61.2(5) . . ?
B15 B19 B11 59.1(4) . . ?
C4 B19 B11 57.1(4) . . ?
B20 B19 B11 108.1(5) . . ?
B18 B19 B11 107.2(5) . . ?
B15 B19 H19 124.2 . . ?
C4 B19 H19 122.3 . . ?
B20 B19 H19 122.6 . . ?
B18 B19 H19 119.6 . . ?
B11 B19 H19 122.4 . . ?
B19 B20 B15 58.1(4) . . ?
B19 B20 B16 108.0(5) . . ?
B15 B20 B16 60.7(5) . . ?
B19 B20 B17 107.4(5) . . ?
B15 B20 B17 107.5(6) . . ?
B16 B20 B17 60.7(5) . . ?
B19 B20 B18 60.0(4) . . ?
B15 B20 B18 106.0(5) . . ?
B16 B20 B18 108.4(6) . . ?
B17 B20 B18 59.4(4) . . ?
B19 B20 H20 122.1 . . ?
B15 B20 H20 124.1 . . ?
B16 B20 H20 121.8 . . ?
B17 B20 H20 121.3 . . ?
B18 B20 H20 120.9 . . ?
C2 C1 B9 108.8(5) . . ?
C2 C1 B4 60.6(4) . . ?
B9 C1 B4 113.5(5) . . ?
C2 C1 B8 109.7(4) . . ?
B9 C1 B8 63.6(4) . . ?
B4 C1 B8 61.9(4) . . ?
C2 C1 B1 60.7(4) . . ?
B9 C1 B1 61.1(4) . . ?
B4 C1 B1 113.0(5) . . ?
B8 C1 B1 113.8(5) . . ?
C2 C1 Se1 118.6(4) . . ?
B9 C1 Se1 119.0(4) . . ?
B4 C1 Se1 122.0(4) . . ?
B8 C1 Se1 124.6(4) . . ?
B1 C1 Se1 112.5(4) . . ?
B3 C2 B2 63.8(4) . . ?
B3 C2 C1 110.2(5) . . ?
B2 C2 C1 110.7(5) . . ?
B3 C2 B4 62.7(4) . . ?
B2 C2 B4 115.1(5) . . ?
C1 C2 B4 60.0(4) . . ?
B3 C2 B1 114.1(5) . . ?
B2 C2 B1 62.2(4) . . ?
C1 C2 B1 60.7(4) . . ?
B4 C2 B1 112.4(5) . . ?
B3 C2 Se2 121.7(4) . . ?
B2 C2 Se2 123.4(4) . . ?
C1 C2 Se2 116.3(4) . . ?
B4 C2 Se2 114.7(4) . . ?
B1 C2 Se2 118.3(4) . . ?
B13 C3 C4 111.1(5) . . ?
B13 C3 B11 114.6(5) . . ?
C4 C3 B11 60.8(4) . . ?
B13 C3 B12 63.1(4) . . ?
C4 C3 B12 110.9(5) . . ?
B11 C3 B12 62.6(4) . . ?
B13 C3 B14 62.7(4) . . ?
C4 C3 B14 60.8(4) . . ?
B11 C3 B14 113.1(5) . . ?
B12 C3 B14 114.4(5) . . ?
B13 C3 Se3 120.8(5) . . ?
C4 C3 Se3 114.1(4) . . ?
B11 C3 Se3 119.9(4) . . ?
B12 C3 Se3 126.8(4) . . ?
B14 C3 Se3 111.4(4) . . ?
C3 C4 B11 59.7(4) . . ?
C3 C4 B14 60.9(4) . . ?
B11 C4 B14 112.3(5) . . ?
C3 C4 B19 110.0(5) . . ?
B11 C4 B19 64.0(4) . . ?
B14 C4 B19 112.0(5) . . ?
C3 C4 B18 110.1(5) . . ?
B11 C4 B18 114.2(5) . . ?
B14 C4 B18 61.9(4) . . ?
B19 C4 B18 61.4(4) . . ?
C3 C4 H4A 121.9 . . ?
B11 C4 H4A 119.0 . . ?
B14 C4 H4A 118.1 . . ?
B19 C4 H4A 120.0 . . ?
B18 C4 H4A 118.5 . . ?
C10 C5 C6 119.9(6) . . ?
C10 C5 C11 118.7(6) . . ?
C6 C5 C11 121.5(5) . . ?
C10 C5 Ru1 72.4(4) . . ?
C6 C5 Ru1 70.4(4) . . ?
C11 C5 Ru1 129.3(4) . . ?
C7 C6 C5 121.2(6) . . ?
C7 C6 Ru1 71.3(4) . . ?
C5 C6 Ru1 72.5(4) . . ?
C7 C6 H6A 118.9 . . ?
C5 C6 H6A 118.9 . . ?
Ru1 C6 H6A 118.9 . . ?
C6 C7 C8 120.5(6) . . ?
C6 C7 Ru1 72.2(4) . . ?
C8 C7 Ru1 72.4(4) . . ?
C6 C7 H7A 119.4 . . ?
C8 C7 H7A 119.4 . . ?
Ru1 C7 H7A 119.4 . . ?
C9 C8 C7 117.5(6) . . ?
C9 C8 C12 125.0(6) . . ?
C7 C8 C12 117.6(6) . . ?
C9 C8 Ru1 70.4(4) . . ?
C7 C8 Ru1 69.2(4) . . ?
C12 C8 Ru1 132.9(4) . . ?
C10 C9 C8 118.5(6) . . ?
C10 C9 Ru1 72.2(4) . . ?
C8 C9 Ru1 71.5(4) . . ?
C10 C9 H9A 120.5 . . ?
C8 C9 H9A 120.5 . . ?
Ru1 C9 H9A 120.5 . . ?
C5 C10 C9 122.4(6) . . ?
C5 C10 Ru1 71.9(4) . . ?
C9 C10 Ru1 70.8(4) . . ?
C5 C10 H10A 117.9 . . ?
C9 C10 H10A 117.9 . . ?
Ru1 C10 H10A 117.9 . . ?
C5 C11 H11A 109.5 . . ?
C5 C11 H11B 109.5 . . ?
H11A C11 H11B 109.5 . . ?
C5 C11 H11C 109.5 . . ?
H11A C11 H11C 109.5 . . ?
H11B C11 H11C 109.5 . . ?
C8 C12 C13 111.6(6) . . ?
C8 C12 C14 111.3(5) . . ?
C13 C12 C14 112.1(6) . . ?
C8 C12 H12A 107.2 . . ?
C13 C12 H12A 107.2 . . ?
C14 C12 H12A 107.2 . . ?
C12 C13 H13A 109.5 . . ?
C12 C13 H13B 109.5 . . ?
H13A C13 H13B 109.5 . . ?
C12 C13 H13C 109.5 . . ?
H13A C13 H13C 109.5 . . ?
H13B C13 H13C 109.5 . . ?
C12 C14 H14A 109.5 . . ?
C12 C14 H14B 109.5 . . ?
H14A C14 H14B 109.5 . . ?
C12 C14 H14C 109.5 . . ?
H14A C14 H14C 109.5 . . ?
H14B C14 H14C 109.5 . . ?
C20 C15 C16 118.1(6) . . ?
C20 C15 C21 122.2(5) . . ?
C16 C15 C21 119.6(5) . . ?
C20 C15 Ru2 71.6(3) . . ?
C16 C15 Ru2 69.8(3) . . ?
C21 C15 Ru2 131.9(5) . . ?
C17 C16 C15 122.2(5) . . ?
C17 C16 Ru2 71.4(4) . . ?
C15 C16 Ru2 73.0(3) . . ?
C17 C16 H16A 118.3 . . ?
C15 C16 H16A 118.3 . . ?
Ru2 C16 H16A 118.3 . . ?
C16 C17 C18 121.0(6) . . ?
C16 C17 Ru2 71.1(4) . . ?
C18 C17 Ru2 73.6(4) . . ?
C16 C17 H17A 119.1 . . ?
C18 C17 H17A 119.1 . . ?
Ru2 C17 H17A 119.1 . . ?
C19 C18 C17 117.5(6) . . ?
C19 C18 C22 122.1(6) . . ?
C17 C18 C22 120.4(5) . . ?
C19 C18 Ru2 70.8(4) . . ?
C17 C18 Ru2 68.9(4) . . ?
C22 C18 Ru2 130.1(4) . . ?
C18 C19 C20 120.5(6) . . ?
C18 C19 Ru2 72.5(4) . . ?
C20 C19 Ru2 70.5(3) . . ?
C18 C19 H19A 119.2 . . ?
C20 C19 H19A 119.2 . . ?
Ru2 C19 H19A 119.2 . . ?
C15 C20 C19 120.7(5) . . ?
C15 C20 Ru2 72.0(3) . . ?
C19 C20 Ru2 71.0(3) . . ?
C15 C20 H20A 119.1 . . ?
C19 C20 H20A 119.1 . . ?
Ru2 C20 H20A 119.1 . . ?
C15 C21 H21A 109.5 . . ?
C15 C21 H21B 109.5 . . ?
H21A C21 H21B 109.5 . . ?
C15 C21 H21C 109.5 . . ?
H21A C21 H21C 109.5 . . ?
H21B C21 H21C 109.5 . . ?
C18 C22 C24 112.7(5) . . ?
C18 C22 C23 110.5(5) . . ?
C24 C22 C23 112.6(5) . . ?
C18 C22 H22A 106.9 . . ?
C24 C22 H22A 106.9 . . ?
C23 C22 H22A 106.9 . . ?
C22 C23 H23A 109.5 . . ?
C22 C23 H23B 109.5 . . ?
H23A C23 H23B 109.5 . . ?
C22 C23 H23C 109.5 . . ?
H23A C23 H23C 109.5 . . ?
H23B C23 H23C 109.5 . . ?
C22 C24 H24A 109.5 . . ?
C22 C24 H24B 109.5 . . ?
H24A C24 H24B 109.5 . . ?
C22 C24 H24C 109.5 . . ?
H24A C24 H24C 109.5 . . ?
H24B C24 H24C 109.5 . . ?
H1A O1 H1B 109.5 . . ?
H2D O2 H2C 109.5 . . ?
H3B O3 H3C 109.5 . . ?
C7 Ru1 C6 36.5(2) . . ?
C7 Ru1 C9 68.7(2) . . ?
C6 Ru1 C9 79.5(2) . . ?
C7 Ru1 C5 66.5(2) . . ?
C6 Ru1 C5 37.0(2) . . ?
C9 Ru1 C5 66.5(2) . . ?
C7 Ru1 C8 38.4(2) . . ?
C6 Ru1 C8 67.3(2) . . ?
C9 Ru1 C8 38.1(2) . . ?
C5 Ru1 C8 79.2(2) . . ?
C7 Ru1 C10 78.5(2) . . ?
C6 Ru1 C10 65.5(2) . . ?
C9 Ru1 C10 37.0(2) . . ?
C5 Ru1 C10 35.7(2) . . ?
C8 Ru1 C10 66.9(2) . . ?
C7 Ru1 Se2 144.20(16) . . ?
C6 Ru1 Se2 164.28(18) . . ?
C9 Ru1 Se2 87.58(17) . . ?
C5 Ru1 Se2 128.77(16) . . ?
C8 Ru1 Se2 107.37(17) . . ?
C10 Ru1 Se2 98.76(18) . . ?
C7 Ru1 Se1 125.52(15) . . ?
C6 Ru1 Se1 96.94(18) . . ?
C9 Ru1 Se1 146.96(19) . . ?
C5 Ru1 Se1 90.83(14) . . ?
C8 Ru1 Se1 163.62(17) . . ?
C10 Ru1 Se1 111.63(16) . . ?
Se2 Ru1 Se1 89.01(2) . . ?
C7 Ru1 Se4 96.29(18) . . ?
C6 Ru1 Se4 116.06(18) . . ?
C9 Ru1 Se4 131.31(19) . . ?
C5 Ru1 Se4 150.66(15) . . ?
C8 Ru1 Se4 102.46(18) . . ?
C10 Ru1 Se4 168.27(16) . . ?
Se2 Ru1 Se4 79.25(3) . . ?
Se1 Ru1 Se4 79.98(2) . . ?
C16 Ru2 C17 37.5(2) . . ?
C16 Ru2 C20 66.0(2) . . ?
C17 Ru2 C20 79.2(2) . . ?
C16 Ru2 C15 37.2(2) . . ?
C17 Ru2 C15 67.8(2) . . ?
C20 Ru2 C15 36.4(2) . . ?
C16 Ru2 C19 78.8(2) . . ?
C17 Ru2 C19 66.6(2) . . ?
C20 Ru2 C19 38.5(2) . . ?
C15 Ru2 C19 67.7(2) . . ?
C16 Ru2 C18 67.5(2) . . ?
C17 Ru2 C18 37.5(2) . . ?
C20 Ru2 C18 67.9(2) . . ?
C15 Ru2 C18 80.4(2) . . ?
C19 Ru2 C18 36.7(2) . . ?
C16 Ru2 Cl1 115.82(16) . . ?
C17 Ru2 Cl1 88.71(15) . . ?
C20 Ru2 Cl1 154.49(16) . . ?
C15 Ru2 Cl1 152.99(16) . . ?
C19 Ru2 Cl1 116.02(18) . . ?
C18 Ru2 Cl1 88.89(16) . . ?
C16 Ru2 Se1 164.32(17) . . ?
C17 Ru2 Se1 155.00(16) . . ?
C20 Ru2 Se1 102.66(16) . . ?
C15 Ru2 Se1 127.59(16) . . ?
C19 Ru2 Se1 99.10(18) . . ?
C18 Ru2 Se1 119.63(17) . . ?
Cl1 Ru2 Se1 79.21(4) . . ?
C16 Ru2 Se4 96.26(16) . . ?
C17 Ru2 Se4 121.81(16) . . ?
C20 Ru2 Se4 119.03(15) . . ?
C15 Ru2 Se4 94.70(16) . . ?
C19 Ru2 Se4 157.03(18) . . ?
C18 Ru2 Se4 158.98(17) . . ?
Cl1 Ru2 Se4 86.44(4) . . ?
Se1 Ru2 Se4 79.55(3) . . ?
C1 Se1 Ru1 103.30(17) . . ?
C1 Se1 Ru2 115.22(18) . . ?
Ru1 Se1 Ru2 98.43(3) . . ?
C2 Se2 Ru1 103.81(16) . . ?
C3 Se3 Se4 103.35(18) . . ?
Se3 Se4 Ru2 93.97(3) . . ?
Se3 Se4 Ru1 109.52(3) . . ?
Ru2 Se4 Ru1 97.42(3) . . ?

loop_
_geom_bond_atom_site_label_1
_geom_bond_atom_site_label_2
_geom_bond_distance
_geom_bond_site_symmetry_2
_geom_bond_publ_flag
B1 C1 1.731(10) . ?
B1 C2 1.731(9) . ?
B1 B9 1.743(11) . ?
B1 B5 1.753(12) . ?
B1 B2 1.765(11) . ?
B1 H1 0.9601 . ?
B2 C2 1.686(10) . ?
B2 B5 1.764(10) . ?
B2 B3 1.774(10) . ?
B2 B6 1.815(11) . ?
B2 H2 0.9601 . ?
B3 C2 1.672(9) . ?
B3 B4 1.763(10) . ?
B3 B7 1.780(10) . ?
B3 B6 1.806(12) . ?
B3 H3 0.9599 . ?
B4 C1 1.705(9) . ?
B4 C2 1.715(9) . ?
B4 B8 1.765(10) . ?
B4 B7 1.805(11) . ?
B4 H4 0.9598 . ?
B5 B9 1.751(12) . ?
B5 B6 1.768(11) . ?
B5 B10 1.793(12) . ?
B5 H5 0.9600 . ?
B6 B10 1.734(9) . ?
B6 B7 1.754(11) . ?
B6 H6 0.9599 . ?
B7 B10 1.750(12) . ?
B7 B8 1.765(10) . ?
B7 H7 0.9600 . ?
B8 C1 1.727(9) . ?
B8 B10 1.798(11) . ?
B8 B9 1.803(11) . ?
B8 H8 0.9600 . ?
B9 C1 1.695(9) . ?
B9 B10 1.793(11) . ?
B9 H9 0.9601 . ?
B10 H10 0.9600 . ?
B11 C3 1.669(10) . ?
B11 C4 1.687(9) . ?
B11 B15 1.727(10) . ?
B11 B12 1.741(10) . ?
B11 B19 1.805(11) . ?
B11 H11 0.9599 . ?
B12 C3 1.683(9) . ?
B12 B13 1.746(10) . ?
B12 B15 1.763(12) . ?
B12 B16 1.765(11) . ?
B12 H12 0.9601 . ?
B13 C3 1.653(9) . ?
B13 B14 1.750(10) . ?
B13 B17 1.776(12) . ?
B13 B16 1.784(12) . ?
B13 H13 0.9600 . ?
B14 C4 1.708(9) . ?
B14 C3 1.709(10) . ?
B14 B17 1.756(10) . ?
B14 B18 1.767(10) . ?
B14 H14 0.9601 . ?
B15 B19 1.691(11) . ?
B15 B20 1.745(11) . ?
B15 B16 1.775(12) . ?
B15 H15 0.9600 . ?
B16 B20 1.766(11) . ?
B16 B17 1.788(12) . ?
B16 H16 0.9598 . ?
B17 B18 1.762(11) . ?
B17 B20 1.776(13) . ?
B17 H17 0.9600 . ?
B18 C4 1.729(10) . ?
B18 B19 1.759(12) . ?
B18 B20 1.780(10) . ?
B18 H18 0.9600 . ?
B19 C4 1.718(9) . ?
B19 B20 1.738(10) . ?
B19 H19 0.9599 . ?
B20 H20 0.9601 . ?
C1 C2 1.694(8) . ?
C1 Se1 1.951(6) . ?
C2 Se2 1.930(6) . ?
C3 C4 1.665(8) . ?
C3 Se3 1.954(6) . ?
C4 H4A 0.9600 . ?
C5 C10 1.363(9) . ?
C5 C6 1.404(9) . ?
C5 C11 1.575(8) . ?
C5 Ru1 2.222(6) . ?
C6 C7 1.371(10) . ?
C6 Ru1 2.196(7) . ?
C6 H6A 0.9800 . ?
C7 C8 1.450(9) . ?
C7 Ru1 2.184(6) . ?
C7 H7A 0.9800 . ?
C8 C9 1.449(9) . ?
C8 C12 1.490(10) . ?
C8 Ru1 2.226(7) . ?
C9 C10 1.409(10) . ?
C9 Ru1 2.211(7) . ?
C9 H9A 0.9800 . ?
C10 Ru1 2.229(6) . ?
C10 H10A 0.9800 . ?
C11 H11A 0.9600 . ?
C11 H11B 0.9600 . ?
C11 H11C 0.9600 . ?
C12 C13 1.501(9) . ?
C12 C14 1.577(9) . ?
C12 H12A 0.9800 . ?
C13 H13A 0.9600 . ?
C13 H13B 0.9600 . ?
C13 H13C 0.9600 . ?
C14 H14A 0.9600 . ?
C14 H14B 0.9600 . ?
C14 H14C 0.9600 . ?
C15 C20 1.384(8) . ?
C15 C16 1.402(8) . ?
C15 C21 1.486(9) . ?
C15 Ru2 2.218(6) . ?
C16 C17 1.399(8) . ?
C16 Ru2 2.177(6) . ?
C16 H16A 0.9800 . ?
C17 C18 1.423(9) . ?
C17 Ru2 2.180(6) . ?
C17 H17A 0.9800 . ?
C18 C19 1.403(9) . ?
C18 C22 1.510(9) . ?
C18 Ru2 2.241(7) . ?
C19 C20 1.461(9) . ?
C19 Ru2 2.219(7) . ?
C19 H19A 0.9800 . ?
C20 Ru2 2.212(5) . ?
C20 H20A 0.9800 . ?
C21 H21A 0.9600 . ?
C21 H21B 0.9600 . ?
C21 H21C 0.9600 . ?
C22 C24 1.525(8) . ?
C22 C23 1.536(9) . ?
C22 H22A 0.9800 . ?
C23 H23A 0.9600 . ?
C23 H23B 0.9600 . ?
C23 H23C 0.9600 . ?
C24 H24A 0.9600 . ?
C24 H24B 0.9600 . ?
C24 H24C 0.9600 . ?
Cl1 Ru2 2.4221(15) . ?
O1 H1A 0.8499 . ?
O1 H1B 0.8501 . ?
O2 H2D 0.8500 . ?
O2 H2C 0.8499 . ?
O3 H3B 0.8500 . ?
O3 H3C 0.8500 . ?
Ru1 Se2 2.4884(8) . ?
Ru1 Se1 2.4923(8) . ?
Ru1 Se4 2.5254(9) . ?
Ru2 Se1 2.5174(8) . ?
Ru2 Se4 2.5231(8) . ?
Se3 Se4 2.4044(9) . ?
